data_4100625
loop_
_publ_author_name
'Thomas M. Klapo\"tke'
'Peter Mayer'
'Axel Schulz'
'Jan J. Weigand'

_publ_section_title
;
1,5-Diamino-4-methyltetrazolium dinitramide
;
_journal_name_full 'Journal of the American Chemical Society'
_journal_paper_doi 10.1021/ja042636m
_journal_year 2005
_chemical_formula_sum 'C26 H20 N2'
_chemical_formula_weight 360.44
_space_group_IT_number 14
_symmetry_cell_setting monoclinic
_symmetry_space_group_name_Hall '-P 2yn'
_symmetry_space_group_name_H-M 'P 1 21/n 1'
_cell_angle_alpha 90.00
_cell_angle_beta 91.962(9)
_cell_angle_gamma 90.00
_cell_formula_units_Z 4
_cell_length_a 8.536(4)
_cell_length_b 19.159(8)
_cell_length_c 11.715(5)
_cell_measurement_temperature 293(2)
_cell_volume 1914.8(14)
_diffrn_ambient_temperature 293(2)
_exptl_crystal_density_diffrn 1.250
_cod_depositor_comments
;
The following automatic conversions were performed:
'_symmetry_cell_setting' value 'Monoclinic' changed to 'monoclinic'
according to '/home/saulius/struct/CIF-dictionaries/cif_core.dic'
dictionary named 'cif_core.dic' version 2.4.1 from 2010-06-29.

Automatic conversion script
Id: cif_fix_enum 1527 2010-12-29 10:47:43Z saulius 
;
_cod_original_sg_symbol_H-M 'P 21/n'
_cod_database_code 4100625

loop_
_symmetry_equiv_pos_as_xyz
'x, y, z'
'-x+1/2, y+1/2, -z+1/2'
'-x, -y, -z'
'x-1/2, -y-1/2, z-1/2'

loop_
_atom_site_label
_atom_site_type_symbol
_atom_site_fract_x
_atom_site_fract_y
_atom_site_fract_z
_atom_site_U_iso_or_equiv
_atom_site_adp_type
_atom_site_occupancy
_atom_site_symmetry_multiplicity
_atom_site_calc_flag
_atom_site_refinement_flags
_atom_site_disorder_assembly
_atom_site_disorder_group
N1 N 0.2206(2) 0.12756(9) 0.55800(17) 0.0559(6) Uani 1 1 d . . .
N2 N -0.2001(2) 0.32693(10) 0.46622(18) 0.0559(6) Uani 1 1 d . . .
C1 C 0.1071(2) 0.24027(10) 0.60078(18) 0.0387(5) Uani 1 1 d . . .
C2 C -0.0380(2) 0.23249(10) 0.64131(18) 0.0395(5) Uani 1 1 d . . .
C3 C -0.0676(2) 0.31032(11) 0.6500(2) 0.0409(6) Uani 1 1 d . . .
C4 C 0.1021(2) 0.31957(11) 0.6054(2) 0.0403(6) Uani 1 1 d . . .
C5 C 0.2332(2) 0.19741(11) 0.55848(18) 0.0391(5) Uani 1 1 d . . .
C6 C 0.3645(3) 0.22963(13) 0.5165(2) 0.0512(6) Uani 1 1 d . . .
C7 C 0.4833(3) 0.19046(14) 0.4738(2) 0.0595(7) Uani 1 1 d . . .
H4 H 0.5718 0.2120 0.4458 0.071 Uiso 1 1 calc R . .
C8 C 0.4701(3) 0.11990(14) 0.4728(2) 0.0596(7) Uani 1 1 d . . .
C9 C 0.3389(3) 0.09097(12) 0.5158(2) 0.0620(7) Uani 1 1 d . . .
H6 H 0.3310 0.0426 0.5158 0.074 Uiso 1 1 calc R . .
C10 C -0.1443(2) 0.17753(11) 0.67606(18) 0.0412(6) Uani 1 1 d . . .
C11 C -0.1162(3) 0.10749(11) 0.65809(19) 0.0469(6) Uani 1 1 d . . .
H7 H -0.0269 0.0937 0.6207 0.056 Uiso 1 1 calc R . .
C12 C -0.2186(3) 0.05836(13) 0.6949(2) 0.0659(8) Uani 1 1 d . . .
H8 H -0.1986 0.0114 0.6817 0.079 Uiso 1 1 calc R . .
C13 C -0.3505(3) 0.07723(16) 0.7509(2) 0.0747(9) Uani 1 1 d . . .
H9 H -0.4191 0.0433 0.7760 0.090 Uiso 1 1 calc R . .
C14 C -0.3804(3) 0.14652(18) 0.7697(2) 0.0681(8) Uani 1 1 d . . .
C15 C -0.2777(3) 0.19640(15) 0.7323(2) 0.0558(7) Uani 1 1 d . . .
C16 C -0.1966(2) 0.34152(10) 0.57886(19) 0.0394(5) Uani 1 1 d . . .
C17 C -0.3056(3) 0.38427(11) 0.6253(2) 0.0552(7) Uani 1 1 d . . .
H12 H -0.3009 0.3937 0.7032 0.066 Uiso 1 1 calc R . .
C18 C -0.4216(3) 0.41327(12) 0.5572(3) 0.0665(8) Uani 1 1 d . . .
H13 H -0.4957 0.4427 0.5882 0.080 Uiso 1 1 calc R . .
C19 C -0.4271(3) 0.39843(13) 0.4431(2) 0.0627(7) Uani 1 1 d . . .
H14 H -0.5050 0.4172 0.3949 0.075 Uiso 1 1 calc R . .
C20 C -0.3157(3) 0.35549(13) 0.4019(3) 0.0594(7) Uani 1 1 d . . .
C21 C 0.2086(2) 0.35828(10) 0.68787(19) 0.0408(5) Uani 1 1 d . . .
C22 C 0.2054(3) 0.43013(11) 0.6886(2) 0.0494(6) Uani 1 1 d . . .
C23 C 0.2915(3) 0.46696(14) 0.7690(3) 0.0636(8) Uani 1 1 d . . .
C24 C 0.3835(3) 0.43281(15) 0.8491(2) 0.0640(8) Uani 1 1 d . . .
C25 C 0.3894(3) 0.36182(15) 0.8484(2) 0.0589(7) Uani 1 1 d . . .
C26 C 0.3029(3) 0.32468(13) 0.7684(2) 0.0476(6) Uani 1 1 d . . .
H1 H -0.0713(18) 0.3237(8) 0.7238(16) 0.024(5) Uiso 1 1 d . . .
H2 H 0.1036(19) 0.3426(9) 0.5301(17) 0.036(5) Uiso 1 1 d . . .
H3 H 0.367(2) 0.2787(11) 0.5171(19) 0.067(8) Uiso 1 1 d . . .
H5 H 0.551(3) 0.0923(12) 0.445(2) 0.077(8) Uiso 1 1 d . . .
H10 H -0.468(3) 0.1601(13) 0.807(2) 0.081(9) Uiso 1 1 d . . .
H11 H -0.303(2) 0.2463(11) 0.7455(18) 0.056(7) Uiso 1 1 d . . .
H15 H -0.311(3) 0.3476(13) 0.319(2) 0.089(9) Uiso 1 1 d . . .
H16 H 0.141(3) 0.4535(12) 0.631(2) 0.089(9) Uiso 1 1 d . . .
H17 H 0.282(3) 0.5142(13) 0.769(2) 0.078(9) Uiso 1 1 d . . .
H18 H 0.446(3) 0.4586(12) 0.904(2) 0.080(8) Uiso 1 1 d . . .
H19 H 0.457(3) 0.3371(11) 0.904(2) 0.075(8) Uiso 1 1 d . . .
H20 H 0.304(2) 0.2765(10) 0.7680(18) 0.051(6) Uiso 1 1 d . . .

loop_
_atom_site_aniso_label
_atom_site_aniso_U_11
_atom_site_aniso_U_22
_atom_site_aniso_U_33
_atom_site_aniso_U_23
_atom_site_aniso_U_13
_atom_site_aniso_U_12
N1 0.0581(14) 0.0453(11) 0.0646(15) 0.0019(10) 0.0094(11) 0.0033(10)
N2 0.0635(14) 0.0587(12) 0.0453(14) -0.0017(10) -0.0035(10) 0.0144(10)
C1 0.0382(13) 0.0385(12) 0.0394(14) 0.0000(10) -0.0010(10) -0.0023(10)
C2 0.0418(13) 0.0413(12) 0.0350(14) 0.0011(10) -0.0042(10) 0.0007(11)
C3 0.0435(14) 0.0469(13) 0.0325(15) -0.0022(11) 0.0033(11) 0.0008(11)
C4 0.0440(14) 0.0400(12) 0.0369(15) 0.0012(11) 0.0013(11) -0.0010(11)
C5 0.0397(13) 0.0393(12) 0.0383(14) -0.0003(10) -0.0002(10) -0.0005(10)
C6 0.0520(16) 0.0512(15) 0.0511(17) -0.0049(13) 0.0100(12) -0.0049(13)
C7 0.0538(16) 0.0722(18) 0.0534(18) -0.0023(14) 0.0167(13) 0.0005(14)
C8 0.0620(19) 0.0643(18) 0.0535(18) -0.0035(14) 0.0159(14) 0.0179(16)
C9 0.0651(18) 0.0476(14) 0.074(2) -0.0001(14) 0.0092(15) 0.0113(14)
C10 0.0381(13) 0.0505(13) 0.0348(14) 0.0073(11) -0.0027(10) -0.0073(11)
C11 0.0457(14) 0.0473(13) 0.0481(16) 0.0047(12) 0.0054(11) -0.0072(11)
C12 0.0641(18) 0.0587(16) 0.075(2) 0.0065(15) 0.0010(15) -0.0142(15)
C13 0.067(2) 0.086(2) 0.070(2) 0.0204(17) 0.0017(16) -0.0283(17)
C14 0.0571(19) 0.088(2) 0.060(2) 0.0114(17) 0.0156(15) -0.0097(18)
C15 0.0491(16) 0.0638(17) 0.0549(18) 0.0043(14) 0.0071(13) -0.0029(14)
C16 0.0439(13) 0.0355(11) 0.0389(14) -0.0010(10) 0.0048(10) -0.0001(10)
C17 0.0589(16) 0.0572(14) 0.0500(17) -0.0028(13) 0.0105(13) 0.0143(13)
C18 0.0580(17) 0.0615(16) 0.081(2) 0.0057(16) 0.0149(16) 0.0228(14)
C19 0.0585(17) 0.0619(16) 0.067(2) 0.0109(15) -0.0062(15) 0.0083(14)
C20 0.0686(18) 0.0597(16) 0.0494(19) 0.0005(14) -0.0047(15) 0.0109(14)
C21 0.0415(13) 0.0428(12) 0.0386(14) -0.0004(10) 0.0075(10) -0.0051(11)
C22 0.0610(17) 0.0379(13) 0.0493(17) -0.0021(12) 0.0035(13) -0.0026(12)
C23 0.082(2) 0.0458(16) 0.064(2) -0.0122(15) 0.0196(16) -0.0160(15)
C24 0.073(2) 0.073(2) 0.0464(19) -0.0123(15) 0.0042(15) -0.0293(16)
C25 0.0576(17) 0.0723(18) 0.0466(18) -0.0030(15) -0.0039(13) -0.0102(15)
C26 0.0501(15) 0.0471(14) 0.0456(16) 0.0007(12) 0.0016(12) -0.0056(12)

loop_
_geom_bond_atom_site_label_1
_geom_bond_atom_site_label_2
_geom_bond_distance
_geom_bond_site_symmetry_2
_geom_bond_publ_flag
N1 C9 1.338(3) . ?
N1 C5 1.343(3) . ?
N2 C20 1.338(3) . ?
N2 C16 1.348(3) . ?
C1 C2 1.349(3) . ?
C1 C5 1.455(3) . ?
C1 C4 1.521(3) . ?
C2 C10 1.457(3) . ?
C2 C3 1.516(3) . ?
C3 C16 1.483(3) . ?
C3 C4 1.567(3) . ?
C3 H1 0.904(18) . ?
C4 C21 1.500(3) . ?
C4 H2 0.987(19) . ?
C5 C6 1.384(3) . ?
C6 C7 1.370(3) . ?
C6 H3 0.94(2) . ?
C7 C8 1.356(3) . ?
C7 H4 0.9300 . ?
C8 C9 1.362(3) . ?
C8 H5 0.93(2) . ?
C9 H6 0.9300 . ?
C10 C11 1.380(3) . ?
C10 C15 1.383(3) . ?
C11 C12 1.364(3) . ?
C11 H7 0.9300 . ?
C12 C13 1.371(4) . ?
C12 H8 0.9300 . ?
C13 C14 1.371(4) . ?
C13 H9 0.9300 . ?
C14 C15 1.378(3) . ?
C14 H10 0.91(2) . ?
C15 H11 0.99(2) . ?
C16 C17 1.366(3) . ?
C17 C18 1.368(3) . ?
C17 H12 0.9300 . ?
C18 C19 1.366(3) . ?
C18 H13 0.9300 . ?
C19 C20 1.359(3) . ?
C19 H14 0.9300 . ?
C20 H15 0.99(3) . ?
C21 C22 1.377(3) . ?
C21 C26 1.379(3) . ?
C22 C23 1.370(3) . ?
C22 H16 0.96(2) . ?
C23 C24 1.369(4) . ?
C23 H17 0.91(2) . ?
C24 C25 1.361(4) . ?
C24 H18 0.96(2) . ?
C25 C26 1.372(3) . ?
C25 H19 0.98(2) . ?
C26 H20 0.923(19) . ?
